data_7708054
loop_
_publ_author_name
'Li, Xiang'
'Liu, Yu-Han'
'Zhu, Guang-Zhou'
'Yang, Feng-Lei'
'Gao, Feng'

_publ_section_title
;
 Successive syntheses and magnetic properties of homodinuclear lanthanide
 macrocyclic complexes
;
_journal_name_full 'Dalton Transactions'
_journal_paper_doi 10.1039/D1DT01514A
_journal_year 2021
_chemical_formula_moiety 'C76 H58 Cl4 N8 O6 Tb2, 3[C2H4Cl2]'
_chemical_formula_sum 'C82 H70 Cl10 N8 O6 Tb2'
_chemical_formula_weight 1935.80
_space_group_crystal_system triclinic
_space_group_IT_number 2
_space_group_name_Hall '-P 1'
_space_group_name_H-M_alt 'P -1'
_atom_sites_solution_hydrogens geom
_audit_creation_date 2021-07-15
_audit_creation_method
;
Olex2 1.2
(compiled 2018.05.29 svn.r3508 for OlexSys, GUI svn.r5506)
;
_audit_update_record
;
2021-07-28 deposited with the CCDC.	2021-07-29 downloaded from the CCDC.
;
_cell_angle_alpha 68.8760(10)
_cell_angle_beta 87.5280(10)
_cell_angle_gamma 85.8270(10)
_cell_formula_units_Z 1
_cell_length_a 11.7936(9)
_cell_length_b 11.8409(9)
_cell_length_c 14.1346(10)
_cell_measurement_reflns_used 6727
_cell_measurement_temperature 296(2)
_cell_measurement_theta_max 27.46
_cell_measurement_theta_min 2.34
_cell_volume 1836.0(2)
_computing_cell_refinement 'Bruker SMART'
_computing_data_collection 'Bruker SMART'
_computing_data_reduction 'Bruker SAINT'
_computing_molecular_graphics 'Olex2 (Dolomanov et al., 2009)'
_computing_publication_material 'Olex2 (Dolomanov et al., 2009)'
_computing_structure_refinement 'ShelXL (Sheldrick, 2015)'
_computing_structure_solution 'SHELXT 2016/6 (Sheldrick, 2016)'
_diffrn_ambient_temperature 296.15
_diffrn_measured_fraction_theta_full 0.986
_diffrn_measured_fraction_theta_max 0.979
_diffrn_measurement_device_type 'Bruker APEX-II CCD'
_diffrn_measurement_method '\f and \w scans'
_diffrn_radiation_type MoK\a
_diffrn_radiation_wavelength 0.71073
_diffrn_reflns_av_R_equivalents 0.0159
_diffrn_reflns_av_unetI/netI 0.0336
_diffrn_reflns_Laue_measured_fraction_full 0.986
_diffrn_reflns_Laue_measured_fraction_max 0.979
_diffrn_reflns_limit_h_max 14
_diffrn_reflns_limit_h_min -14
_diffrn_reflns_limit_k_max 14
_diffrn_reflns_limit_k_min -14
_diffrn_reflns_limit_l_max 17
_diffrn_reflns_limit_l_min -10
_diffrn_reflns_number 10456
_diffrn_reflns_point_group_measured_fraction_full 0.986
_diffrn_reflns_point_group_measured_fraction_max 0.979
_diffrn_reflns_theta_full 25.242
_diffrn_reflns_theta_max 26.371
_diffrn_reflns_theta_min 2.978
_exptl_absorpt_coefficient_mu 2.338
_exptl_absorpt_correction_T_max 0.8255
_exptl_absorpt_correction_T_min 0.7716
_exptl_absorpt_correction_type multi-scan
_exptl_absorpt_process_details sadabs
_exptl_crystal_colour yellow
_exptl_crystal_colour_primary yellow
_exptl_crystal_density_diffrn 1.751
_exptl_crystal_description block
_exptl_crystal_F_000 966
_exptl_crystal_size_max 0.12
_exptl_crystal_size_mid 0.11
_exptl_crystal_size_min 0.09
_refine_diff_density_max 0.824
_refine_diff_density_min -0.623
_refine_diff_density_rms 0.102
_refine_ls_extinction_method none
_refine_ls_goodness_of_fit_ref 1.071
_refine_ls_hydrogen_treatment constr
_refine_ls_matrix_type full
_refine_ls_number_parameters 436
_refine_ls_number_reflns 7361
_refine_ls_number_restraints 0
_refine_ls_restrained_S_all 1.071
_refine_ls_R_factor_all 0.0363
_refine_ls_R_factor_gt 0.0321
_refine_ls_shift/su_max 0.002
_refine_ls_shift/su_mean 0.000
_refine_ls_structure_factor_coef Fsqd
_refine_ls_weighting_details 'w=1/[\s^2^(Fo^2^)+(0.0507P)^2^+1.4021P] where P=(Fo^2^+2Fc^2^)/3'
_refine_ls_weighting_scheme calc
_refine_ls_wR_factor_gt 0.0856
_refine_ls_wR_factor_ref 0.0882
_reflns_Friedel_coverage 0.000
_reflns_number_gt 6662
_reflns_number_total 7361
_reflns_threshold_expression 'I > 2\s(I)'
_cod_data_source_file d1dt01514a2.cif
_cod_data_source_block gf20191128b_0m_sq
_cod_database_code 7708054
_shelx_shelxl_version_number 2016/6
_shelx_space_group_comment
;
The symmetry employed for this shelxl refinement is uniquely defined
by the following loop, which should always be used as a source of
symmetry information in preference to the above space-group names.
They are only intended as comments.
;
_shelx_estimated_absorpt_t_max 0.817
_shelx_estimated_absorpt_t_min 0.767
_olex2_refinement_description
;
1. Fixed Uiso
 At 1.2 times of:
  All C(H) groups
 At 1.5 times of:
  All C(H,H,H) groups
2.a Aromatic/amide H refined with riding coordinates:
 C6(H6), C8(H8), C10(H10), C11(H11), C12(H12), C13(H13), C15(H15), C18(H18),
 C20(H20), C21(H21), C23(H23), C25(H25), C27(H27), C28(H28), C29(H29), C30(H30),
  C32(H32), C34(H34), C36(H36), C37(H37)
2.b Idealised Me refined as rotating group:
 C1(H1A,H1B,H1C), C2(H2A,H2B,H2C), C3(H3A,H3B,H3C)
;
_olex2_submission_special_instructions 'No special instructions were received'

loop_
_space_group_symop_operation_xyz
'x, y, z'
'-x, -y, -z'

loop_
_atom_site_label
_atom_site_type_symbol
_atom_site_fract_x
_atom_site_fract_y
_atom_site_fract_z
_atom_site_U_iso_or_equiv
_atom_site_adp_type
_atom_site_occupancy
_atom_site_site_symmetry_order
_atom_site_calc_flag
_atom_site_refinement_flags_posn
_atom_site_refinement_flags_adp
_atom_site_refinement_flags_occupancy
_atom_site_disorder_assembly
_atom_site_disorder_group
C1 C 0.6917(5) -0.0601(7) -0.0044(4) 0.0727(17) Uani 1 1 d . . . . .
H1A H 0.681043 -0.142432 0.038899 0.109 Uiso 1 1 calc GR . . . .
H1B H 0.732019 -0.059354 -0.065101 0.109 Uiso 1 1 calc GR . . . .
H1C H 0.618914 -0.016979 -0.021878 0.109 Uiso 1 1 calc GR . . . .
C2 C 0.8744(5) -0.0758(8) 0.0753(5) 0.085(2) Uani 1 1 d . . . . .
H2A H 0.926162 -0.036079 0.101753 0.127 Uiso 1 1 calc GR . . . .
H2B H 0.906324 -0.084543 0.014548 0.127 Uiso 1 1 calc GR . . . .
H2C H 0.861438 -0.154427 0.124829 0.127 Uiso 1 1 calc GR . . . .
C3 C 0.7839(8) 0.1292(7) -0.0156(5) 0.102(3) Uani 1 1 d . . . . .
H3A H 0.713578 0.174222 -0.040281 0.153 Uiso 1 1 calc GR . . . .
H3B H 0.831820 0.127840 -0.071893 0.153 Uiso 1 1 calc GR . . . .
H3C H 0.821536 0.166966 0.023084 0.153 Uiso 1 1 calc GR . . . .
C4 C 0.7602(4) 0.0011(5) 0.0510(3) 0.0512(12) Uani 1 1 d . . . . .
C5 C 0.7009(3) 0.0012(4) 0.1498(3) 0.0378(9) Uani 1 1 d . . . . .
C6 C 0.5881(3) -0.0252(4) 0.1727(3) 0.0361(9) Uani 1 1 d . . . . .
H6 H 0.547519 -0.046029 0.127103 0.043 Uiso 1 1 calc R . . . .
C7 C 0.5326(3) -0.0220(3) 0.2609(3) 0.0298(8) Uani 1 1 d . . . . .
C8 C 0.4158(3) -0.0574(3) 0.2825(3) 0.0310(8) Uani 1 1 d . . . . .
H8 H 0.387811 -0.099927 0.245535 0.037 Uiso 1 1 calc R . . . .
C9 C 0.2371(3) -0.0802(4) 0.3690(3) 0.0331(8) Uani 1 1 d . . . . .
C10 C 0.1786(4) -0.1211(5) 0.3049(3) 0.0502(12) Uani 1 1 d . . . . .
H10 H 0.213501 -0.122465 0.244996 0.060 Uiso 1 1 calc R . . . .
C11 C 0.0710(4) -0.1593(5) 0.3286(4) 0.0549(13) Uani 1 1 d . . . . .
H11 H 0.033707 -0.186577 0.285048 0.066 Uiso 1 1 calc R . . . .
C12 C 0.0172(4) -0.1576(4) 0.4164(3) 0.0461(11) Uani 1 1 d . . . . .
H12 H -0.056676 -0.182248 0.431162 0.055 Uiso 1 1 calc R . . . .
C13 C 0.0729(3) -0.1193(4) 0.4832(3) 0.0377(9) Uani 1 1 d . . . . .
H13 H 0.036953 -0.120324 0.543341 0.045 Uiso 1 1 calc R . . . .
C14 C 0.1831(3) -0.0792(3) 0.4602(3) 0.0294(8) Uani 1 1 d . . . . .
C15 C 0.2211(3) -0.0605(3) 0.6168(3) 0.0299(8) Uani 1 1 d . . . . .
H15 H 0.156662 -0.102986 0.642756 0.036 Uiso 1 1 calc R . . . .
C16 C 0.2885(3) -0.0270(3) 0.6868(3) 0.0303(8) Uani 1 1 d . . . . .
C17 C 0.4041(3) -0.0050(3) 0.6671(3) 0.0269(7) Uani 1 1 d . . . . .
C18 C 0.2396(3) -0.0291(4) 0.7789(3) 0.0340(8) Uani 1 1 d . . . . .
H18 H 0.164555 -0.049790 0.793434 0.041 Uiso 1 1 calc R . . . .
C19 C 0.1887(3) 0.2264(3) 0.2422(3) 0.0328(8) Uani 1 1 d . . . . .
C20 C 0.0765(4) 0.2101(5) 0.2203(4) 0.0521(12) Uani 1 1 d . . . . .
H20 H 0.029293 0.166123 0.273175 0.062 Uiso 1 1 calc R . . . .
C21 C 0.0349(4) 0.2572(5) 0.1236(4) 0.0520(12) Uani 1 1 d . . . . .
H21 H -0.039571 0.245447 0.111886 0.062 Uiso 1 1 calc R . . . .
C22 C 0.1043(4) 0.3223(4) 0.0435(3) 0.0453(10) Uani 1 1 d . . . . .
C23 C 0.2146(4) 0.3373(4) 0.0597(3) 0.0431(10) Uani 1 1 d . . . . .
H23 H 0.260482 0.380622 0.005469 0.052 Uiso 1 1 calc R . . . .
C24 C 0.2595(3) 0.2876(4) 0.1583(3) 0.0347(8) Uani 1 1 d . . . . .
C25 C 0.3758(4) 0.3092(4) 0.1686(3) 0.0382(9) Uani 1 1 d . . . . .
H25 H 0.410439 0.363902 0.111917 0.046 Uiso 1 1 calc R . . . .
C26 C 0.5515(3) 0.2959(3) 0.2412(3) 0.0363(9) Uani 1 1 d . . . . .
C27 C 0.6191(4) 0.3184(4) 0.1535(4) 0.0446(10) Uani 1 1 d . . . . .
H27 H 0.590643 0.308730 0.096719 0.053 Uiso 1 1 calc R . . . .
C28 C 0.7286(4) 0.3551(4) 0.1510(4) 0.0538(12) Uani 1 1 d . . . . .
H28 H 0.772908 0.371965 0.091994 0.065 Uiso 1 1 calc R . . . .
C29 C 0.7721(4) 0.3668(4) 0.2367(4) 0.0545(12) Uani 1 1 d . . . . .
H29 H 0.845285 0.391941 0.234872 0.065 Uiso 1 1 calc R . . . .
C30 C 0.7072(4) 0.3412(4) 0.3240(4) 0.0466(11) Uani 1 1 d . . . . .
H30 H 0.737716 0.347330 0.381406 0.056 Uiso 1 1 calc R . . . .
C31 C 0.5957(3) 0.3061(4) 0.3278(3) 0.0372(9) Uani 1 1 d . . . . .
C32 C 0.5347(4) 0.3279(4) 0.4811(3) 0.0415(10) Uani 1 1 d . . . . .
H32 H 0.598099 0.372983 0.473241 0.050 Uiso 1 1 calc R . . . .
C33 C 0.4606(4) 0.3188(4) 0.5669(3) 0.0401(9) Uani 1 1 d . . . . .
C34 C 0.5015(4) 0.3555(4) 0.6432(4) 0.0497(11) Uani 1 1 d . . . . .
H34 H 0.575661 0.379034 0.638944 0.060 Uiso 1 1 calc R . . . .
C35 C 0.4327(5) 0.3566(4) 0.7234(4) 0.0534(12) Uani 1 1 d . . . . .
C36 C 0.3189(5) 0.3287(4) 0.7291(4) 0.0553(12) Uani 1 1 d . . . . .
H36 H 0.271879 0.333924 0.782052 0.066 Uiso 1 1 calc R . . . .
C37 C 0.2778(4) 0.2936(4) 0.6558(4) 0.0468(10) Uani 1 1 d . . . . .
H37 H 0.201331 0.278086 0.658350 0.056 Uiso 1 1 calc R . . . .
C38 C 0.3481(4) 0.2798(4) 0.5756(3) 0.0377(9) Uani 1 1 d . . . . .
Cl1 Cl 0.48783(16) 0.38981(16) 0.82324(13) 0.0812(5) Uani 1 1 d . . . . .
Cl2 Cl 0.04813(13) 0.38493(15) -0.07779(10) 0.0724(4) Uani 1 1 d . . . . .
N1 N 0.5216(3) 0.2795(3) 0.4141(3) 0.0351(7) Uani 1 1 d . . . . .
N2 N 0.4374(3) 0.2607(3) 0.2483(2) 0.0336(7) Uani 1 1 d . . . . .
N3 N 0.3483(3) -0.0353(3) 0.3481(2) 0.0308(7) Uani 1 1 d . . . . .
N4 N 0.2454(2) -0.0350(3) 0.5222(2) 0.0273(6) Uani 1 1 d . . . . .
O1 O 0.3074(2) 0.2362(3) 0.5124(2) 0.0379(6) Uani 1 1 d . . . . .
O2 O 0.2216(2) 0.1888(3) 0.3354(2) 0.0376(6) Uani 1 1 d . . . . .
O3 O 0.4540(2) -0.0069(2) 0.58222(17) 0.0277(5) Uani 1 1 d . . . . .
Tb1 Tb 0.38043(2) 0.12290(2) 0.42457(2) 0.02555(7) Uani 1 1 d . . . . .

loop_
_atom_site_aniso_label
_atom_site_aniso_U_11
_atom_site_aniso_U_22
_atom_site_aniso_U_33
_atom_site_aniso_U_23
_atom_site_aniso_U_13
_atom_site_aniso_U_12
C1 0.062(3) 0.123(5) 0.054(3) -0.055(4) 0.015(3) -0.019(3)
C2 0.053(3) 0.144(6) 0.073(4) -0.063(4) 0.013(3) 0.007(4)
C3 0.174(8) 0.091(5) 0.041(3) -0.024(3) 0.044(4) -0.042(5)
C4 0.048(3) 0.081(3) 0.029(2) -0.024(2) 0.0114(18) -0.014(2)
C5 0.035(2) 0.052(2) 0.0247(19) -0.0127(17) 0.0030(15) -0.0017(18)
C6 0.035(2) 0.050(2) 0.0260(19) -0.0171(17) -0.0026(15) -0.0021(17)
C7 0.0272(18) 0.038(2) 0.0233(17) -0.0098(15) -0.0011(14) 0.0005(15)
C8 0.0308(19) 0.039(2) 0.0246(18) -0.0127(16) -0.0035(14) -0.0032(15)
C9 0.0294(19) 0.040(2) 0.031(2) -0.0126(17) -0.0011(15) -0.0086(16)
C10 0.047(3) 0.077(3) 0.036(2) -0.028(2) 0.0038(19) -0.024(2)
C11 0.045(3) 0.080(3) 0.048(3) -0.027(3) -0.007(2) -0.028(2)
C12 0.033(2) 0.059(3) 0.048(3) -0.018(2) -0.0006(18) -0.021(2)
C13 0.029(2) 0.048(2) 0.036(2) -0.0134(18) 0.0017(16) -0.0084(17)
C14 0.0253(18) 0.0325(19) 0.0295(19) -0.0089(15) -0.0034(14) -0.0054(14)
C15 0.0211(17) 0.038(2) 0.0281(18) -0.0091(15) 0.0022(13) -0.0051(14)
C16 0.0285(18) 0.036(2) 0.0246(18) -0.0100(15) -0.0007(14) 0.0011(15)
C17 0.0266(18) 0.0303(18) 0.0220(17) -0.0077(14) -0.0013(13) 0.0020(14)
C18 0.0241(18) 0.046(2) 0.0303(19) -0.0112(17) 0.0028(14) -0.0034(16)
C19 0.0284(19) 0.035(2) 0.033(2) -0.0102(16) -0.0031(15) 0.0022(15)
C20 0.031(2) 0.077(3) 0.038(2) -0.008(2) -0.0025(18) -0.007(2)
C21 0.036(2) 0.070(3) 0.045(3) -0.014(2) -0.0128(19) -0.002(2)
C22 0.046(2) 0.049(2) 0.036(2) -0.0094(19) -0.0124(18) 0.0070(19)
C23 0.047(2) 0.044(2) 0.031(2) -0.0044(18) -0.0042(18) -0.0020(19)
C24 0.034(2) 0.034(2) 0.033(2) -0.0085(16) -0.0042(16) -0.0012(16)
C25 0.038(2) 0.038(2) 0.031(2) -0.0027(17) 0.0037(16) -0.0074(17)
C26 0.030(2) 0.0309(19) 0.042(2) -0.0051(17) 0.0047(16) -0.0055(15)
C27 0.037(2) 0.042(2) 0.046(3) -0.0069(19) 0.0089(18) -0.0057(18)
C28 0.037(2) 0.047(3) 0.065(3) -0.006(2) 0.018(2) -0.005(2)
C29 0.032(2) 0.049(3) 0.073(4) -0.011(2) 0.007(2) -0.011(2)
C30 0.032(2) 0.045(2) 0.059(3) -0.013(2) -0.0005(19) -0.0096(18)
C31 0.030(2) 0.0312(19) 0.046(2) -0.0085(17) 0.0027(17) -0.0078(16)
C32 0.035(2) 0.036(2) 0.054(3) -0.015(2) -0.0062(18) -0.0081(17)
C33 0.044(2) 0.035(2) 0.043(2) -0.0161(18) -0.0070(18) 0.0013(17)
C34 0.060(3) 0.039(2) 0.055(3) -0.023(2) -0.013(2) -0.003(2)
C35 0.075(3) 0.045(2) 0.050(3) -0.028(2) -0.019(2) 0.008(2)
C36 0.070(3) 0.052(3) 0.048(3) -0.025(2) -0.002(2) 0.007(2)
C37 0.047(3) 0.048(3) 0.051(3) -0.026(2) 0.000(2) 0.005(2)
C38 0.041(2) 0.0305(19) 0.041(2) -0.0124(17) -0.0055(17) 0.0053(16)
Cl1 0.1042(12) 0.0857(10) 0.0742(10) -0.0523(9) -0.0269(9) 0.0034(9)
Cl2 0.0748(9) 0.0873(10) 0.0421(7) -0.0047(7) -0.0259(6) -0.0050(7)
N1 0.0319(17) 0.0341(17) 0.0365(18) -0.0086(14) 0.0010(13) -0.0078(13)
N2 0.0255(16) 0.0369(17) 0.0346(17) -0.0084(14) 0.0033(13) -0.0042(13)
N3 0.0259(15) 0.0397(17) 0.0274(16) -0.0118(14) -0.0023(12) -0.0056(13)
N4 0.0233(14) 0.0337(16) 0.0242(15) -0.0092(13) -0.0012(11) -0.0027(12)
O1 0.0334(15) 0.0421(15) 0.0431(16) -0.0214(13) -0.0031(12) 0.0008(12)
O2 0.0284(14) 0.0467(16) 0.0290(14) -0.0033(12) -0.0016(11) -0.0013(12)
O3 0.0216(12) 0.0403(14) 0.0220(12) -0.0123(11) 0.0004(9) -0.0011(10)
Tb1 0.02159(10) 0.02974(10) 0.02377(10) -0.00735(7) -0.00106(6) -0.00315(6)

loop_
_atom_type_symbol
_atom_type_description
_atom_type_scat_dispersion_real
_atom_type_scat_dispersion_imag
_atom_type_scat_source
C C 0.0033 0.0016 'International Tables Vol C Tables 4.2.6.8 and 6.1.1.4'
H H 0.0000 0.0000 'International Tables Vol C Tables 4.2.6.8 and 6.1.1.4'
Cl Cl 0.1484 0.1585 'International Tables Vol C Tables 4.2.6.8 and 6.1.1.4'
N N 0.0061 0.0033 'International Tables Vol C Tables 4.2.6.8 and 6.1.1.4'
O O 0.0106 0.0060 'International Tables Vol C Tables 4.2.6.8 and 6.1.1.4'
Tb Tb -0.1723 4.1537 'International Tables Vol C Tables 4.2.6.8 and 6.1.1.4'

loop_
_geom_angle_atom_site_label_1
_geom_angle_atom_site_label_2
_geom_angle_atom_site_label_3
_geom_angle
_geom_angle_site_symmetry_1
_geom_angle_site_symmetry_3
_geom_angle_publ_flag
H1A C1 H1B 109.5 . . ?
H1A C1 H1C 109.5 . . ?
H1B C1 H1C 109.5 . . ?
C4 C1 H1A 109.5 . . ?
C4 C1 H1B 109.5 . . ?
C4 C1 H1C 109.5 . . ?
H2A C2 H2B 109.5 . . ?
H2A C2 H2C 109.5 . . ?
H2B C2 H2C 109.5 . . ?
C4 C2 H2A 109.5 . . ?
C4 C2 H2B 109.5 . . ?
C4 C2 H2C 109.5 . . ?
H3A C3 H3B 109.5 . . ?
H3A C3 H3C 109.5 . . ?
H3B C3 H3C 109.5 . . ?
C4 C3 H3A 109.5 . . ?
C4 C3 H3B 109.5 . . ?
C4 C3 H3C 109.5 . . ?
C1 C4 C2 104.9(5) . . ?
C1 C4 C5 112.1(4) . . ?
C3 C4 C1 111.7(5) . . ?
C3 C4 C2 108.8(5) . . ?
C3 C4 C5 109.6(4) . . ?
C5 C4 C2 109.7(4) . . ?
C6 C5 C4 122.8(4) . . ?
C6 C5 C18 117.0(3) . 2_656 ?
C18 C5 C4 120.2(4) 2_656 . ?
C5 C6 H6 118.4 . . ?
C5 C6 C7 123.2(4) . . ?
C7 C6 H6 118.4 . . ?
C6 C7 C8 120.0(3) . . ?
C6 C7 C17 118.5(3) . 2_656 ?
C17 C7 C8 121.2(3) 2_656 . ?
C7 C8 H8 117.1 . . ?
N3 C8 C7 125.8(3) . . ?
N3 C8 H8 117.1 . . ?
C10 C9 C14 118.9(4) . . ?
C10 C9 N3 124.6(4) . . ?
C14 C9 N3 116.6(3) . . ?
C9 C10 H10 119.4 . . ?
C11 C10 C9 121.1(4) . . ?
C11 C10 H10 119.4 . . ?
C10 C11 H11 119.7 . . ?
C10 C11 C12 120.6(4) . . ?
C12 C11 H11 119.7 . . ?
C11 C12 H12 119.9 . . ?
C11 C12 C13 120.2(4) . . ?
C13 C12 H12 119.9 . . ?
C12 C13 H13 119.9 . . ?
C12 C13 C14 120.2(4) . . ?
C14 C13 H13 119.9 . . ?
C9 C14 N4 116.8(3) . . ?
C13 C14 C9 119.0(3) . . ?
C13 C14 N4 124.2(3) . . ?
C16 C15 H15 117.8 . . ?
N4 C15 H15 117.8 . . ?
N4 C15 C16 124.4(3) . . ?
C17 C16 C15 121.2(3) . . ?
C18 C16 C15 119.2(3) . . ?
C18 C16 C17 119.3(3) . . ?
C16 C17 C7 119.3(3) . 2_656 ?
O3 C17 C7 119.8(3) . 2_656 ?
O3 C17 C16 120.8(3) . . ?
C5 C18 H18 118.8 2_656 . ?
C16 C18 C5 122.5(4) . 2_656 ?
C16 C18 H18 118.8 . . ?
C20 C19 C24 116.7(4) . . ?
O2 C19 C20 120.1(4) . . ?
O2 C19 C24 123.2(3) . . ?
C19 C20 H20 118.9 . . ?
C21 C20 C19 122.2(4) . . ?
C21 C20 H20 118.9 . . ?
C20 C21 H21 120.1 . . ?
C20 C21 C22 119.8(4) . . ?
C22 C21 H21 120.1 . . ?
C21 C22 Cl2 118.9(3) . . ?
C23 C22 C21 120.5(4) . . ?
C23 C22 Cl2 120.6(4) . . ?
C22 C23 H23 119.8 . . ?
C22 C23 C24 120.5(4) . . ?
C24 C23 H23 119.8 . . ?
C19 C24 C25 123.0(3) . . ?
C23 C24 C19 120.2(4) . . ?
C23 C24 C25 116.7(4) . . ?
C24 C25 H25 116.5 . . ?
N2 C25 C24 127.0(4) . . ?
N2 C25 H25 116.5 . . ?
C27 C26 C31 119.9(4) . . ?
C27 C26 N2 123.1(4) . . ?
C31 C26 N2 117.0(4) . . ?
C26 C27 H27 119.9 . . ?
C28 C27 C26 120.1(5) . . ?
C28 C27 H27 119.9 . . ?
C27 C28 H28 120.0 . . ?
C27 C28 C29 119.9(5) . . ?
C29 C28 H28 120.0 . . ?
C28 C29 H29 119.9 . . ?
C30 C29 C28 120.2(4) . . ?
C30 C29 H29 119.9 . . ?
C29 C30 H30 119.5 . . ?
C29 C30 C31 120.9(5) . . ?
C31 C30 H30 119.5 . . ?
C26 C31 C30 118.9(4) . . ?
C26 C31 N1 116.1(3) . . ?
C30 C31 N1 125.0(4) . . ?
C33 C32 H32 116.9 . . ?
N1 C32 H32 116.9 . . ?
N1 C32 C33 126.3(4) . . ?
C34 C33 C32 117.5(4) . . ?
C34 C33 C38 119.4(4) . . ?
C38 C33 C32 123.1(4) . . ?
C33 C34 H34 119.8 . . ?
C35 C34 C33 120.4(5) . . ?
C35 C34 H34 119.8 . . ?
C34 C35 C36 121.2(4) . . ?
C34 C35 Cl1 120.0(4) . . ?
C36 C35 Cl1 118.7(4) . . ?
C35 C36 H36 120.5 . . ?
C37 C36 C35 119.1(5) . . ?
C37 C36 H36 120.5 . . ?
C36 C37 H37 118.9 . . ?
C36 C37 C38 122.2(5) . . ?
C38 C37 H37 118.9 . . ?
C33 C38 C37 117.2(4) . . ?
O1 C38 C33 122.8(4) . . ?
O1 C38 C37 120.0(4) . . ?
C31 N1 Tb1 113.6(2) . . ?
C32 N1 C31 120.0(3) . . ?
C32 N1 Tb1 126.3(3) . . ?
C25 N2 C26 117.2(3) . . ?
C25 N2 Tb1 129.1(3) . . ?
C26 N2 Tb1 113.4(2) . . ?
C8 N3 C9 122.0(3) . . ?
C8 N3 Tb1 123.6(3) . . ?
C9 N3 Tb1 113.3(2) . . ?
C14 N4 Tb1 113.8(2) . . ?
C15 N4 C14 121.9(3) . . ?
C15 N4 Tb1 123.5(2) . . ?
C38 O1 Tb1 134.8(3) . . ?
C19 O2 Tb1 139.7(2) . . ?
C17 O3 Tb1 119.5(2) . . ?
C17 O3 Tb1 124.2(2) . 2_656 ?
Tb1 O3 Tb1 116.16(10) 2_656 . ?
N1 Tb1 Tb1 85.89(7) . 2_656 ?
N2 Tb1 N1 63.54(11) . . ?
N2 Tb1 N3 87.32(10) . . ?
N2 Tb1 Tb1 115.58(7) . 2_656 ?
N3 Tb1 N1 139.83(11) . . ?
N3 Tb1 Tb1 82.58(7) . 2_656 ?
N4 Tb1 N1 151.79(10) . . ?
N4 Tb1 N2 143.87(10) . . ?
N4 Tb1 N3 64.62(10) . . ?
N4 Tb1 Tb1 84.36(7) . 2_656 ?
O1 Tb1 N1 71.88(11) . . ?
O1 Tb1 N2 109.19(11) . . ?
O1 Tb1 N3 147.51(10) . . ?
O1 Tb1 N4 87.63(10) . . ?
O1 Tb1 O3 138.82(9) . 2_656 ?
O1 Tb1 O3 84.68(9) . . ?
O1 Tb1 Tb1 112.61(7) . 2_656 ?
O2 Tb1 N1 117.32(10) . . ?
O2 Tb1 N2 72.58(10) . . ?
O2 Tb1 N3 74.63(10) . . ?
O2 Tb1 N4 78.05(10) . . ?
O2 Tb1 O1 83.71(10) . . ?
O2 Tb1 O3 144.11(9) . . ?
O2 Tb1 O3 137.28(9) . 2_656 ?
O2 Tb1 Tb1 155.56(8) . 2_656 ?
O3 Tb1 N1 82.17(10) 2_656 . ?
O3 Tb1 N1 90.77(9) . . ?
O3 Tb1 N2 85.71(9) 2_656 . ?
O3 Tb1 N2 143.16(9) . . ?
O3 Tb1 N3 67.87(9) 2_656 . ?
O3 Tb1 N3 98.80(9) . . ?
O3 Tb1 N4 102.64(9) 2_656 . ?
O3 Tb1 N4 67.63(9) . . ?
O3 Tb1 O3 63.84(10) 2_656 . ?
O3 Tb1 Tb1 32.22(6) 2_656 2_656 ?
O3 Tb1 Tb1 31.62(6) . 2_656 ?

loop_
_geom_bond_atom_site_label_1
_geom_bond_atom_site_label_2
_geom_bond_distance
_geom_bond_site_symmetry_2
_geom_bond_publ_flag
C1 H1A 0.9600 . ?
C1 H1B 0.9600 . ?
C1 H1C 0.9600 . ?
C1 C4 1.530(7) . ?
C2 H2A 0.9600 . ?
C2 H2B 0.9600 . ?
C2 H2C 0.9600 . ?
C2 C4 1.547(8) . ?
C3 H3A 0.9600 . ?
C3 H3B 0.9600 . ?
C3 H3C 0.9600 . ?
C3 C4 1.508(8) . ?
C4 C5 1.535(5) . ?
C5 C6 1.387(6) . ?
C5 C18 1.397(6) 2_656 ?
C6 H6 0.9300 . ?
C6 C7 1.394(5) . ?
C7 C8 1.456(5) . ?
C7 C17 1.425(5) 2_656 ?
C8 H8 0.9300 . ?
C8 N3 1.282(5) . ?
C9 C10 1.397(5) . ?
C9 C14 1.416(5) . ?
C9 N3 1.430(5) . ?
C10 H10 0.9300 . ?
C10 C11 1.366(6) . ?
C11 H11 0.9300 . ?
C11 C12 1.374(7) . ?
C12 H12 0.9300 . ?
C12 C13 1.392(6) . ?
C13 H13 0.9300 . ?
C13 C14 1.401(5) . ?
C14 N4 1.423(4) . ?
C15 H15 0.9300 . ?
C15 C16 1.470(5) . ?
C15 N4 1.284(5) . ?
C16 C17 1.404(5) . ?
C16 C18 1.394(5) . ?
C17 O3 1.321(4) . ?
C18 H18 0.9300 . ?
C19 C20 1.414(6) . ?
C19 C24 1.418(5) . ?
C19 O2 1.296(5) . ?
C20 H20 0.9300 . ?
C20 C21 1.374(6) . ?
C21 H21 0.9300 . ?
C21 C22 1.389(7) . ?
C22 C23 1.366(6) . ?
C22 Cl2 1.743(4) . ?
C23 H23 0.9300 . ?
C23 C24 1.412(5) . ?
C24 C25 1.437(6) . ?
C25 H25 0.9300 . ?
C25 N2 1.293(5) . ?
C26 C27 1.397(6) . ?
C26 C31 1.399(6) . ?
C26 N2 1.425(5) . ?
C27 H27 0.9300 . ?
C27 C28 1.388(6) . ?
C28 H28 0.9300 . ?
C28 C29 1.391(8) . ?
C29 H29 0.9300 . ?
C29 C30 1.371(7) . ?
C30 H30 0.9300 . ?
C30 C31 1.401(6) . ?
C31 N1 1.423(5) . ?
C32 H32 0.9300 . ?
C32 C33 1.441(6) . ?
C32 N1 1.290(5) . ?
C33 C34 1.414(6) . ?
C33 C38 1.421(6) . ?
C34 H34 0.9300 . ?
C34 C35 1.368(7) . ?
C35 C36 1.397(8) . ?
C35 Cl1 1.757(5) . ?
C36 H36 0.9300 . ?
C36 C37 1.365(7) . ?
C37 H37 0.9300 . ?
C37 C38 1.425(6) . ?
C38 O1 1.304(5) . ?
N1 Tb1 2.542(3) . ?
N2 Tb1 2.531(3) . ?
N3 Tb1 2.533(3) . ?
N4 Tb1 2.514(3) . ?
O1 Tb1 2.242(3) . ?
O2 Tb1 2.234(3) . ?
O3 Tb1 2.363(2) . ?
O3 Tb1 2.323(2) 2_656 ?
Tb1 Tb1 3.9778(4) 2_656 ?

loop_
_geom_torsion_atom_site_label_1
_geom_torsion_atom_site_label_2
_geom_torsion_atom_site_label_3
_geom_torsion_atom_site_label_4
_geom_torsion
_geom_torsion_site_symmetry_1
_geom_torsion_site_symmetry_2
_geom_torsion_site_symmetry_3
_geom_torsion_site_symmetry_4
_geom_torsion_publ_flag
C1 C4 C5 C6 -13.9(7) . . . . ?
C1 C4 C5 C18 166.3(5) . . . 2_656 ?
C2 C4 C5 C6 -130.0(5) . . . . ?
C2 C4 C5 C18 50.3(6) . . . 2_656 ?
C3 C4 C5 C6 110.6(6) . . . . ?
C3 C4 C5 C18 -69.1(6) . . . 2_656 ?
C4 C5 C6 C7 -178.1(4) . . . . ?
C5 C6 C7 C8 -176.5(4) . . . . ?
C5 C6 C7 C17 -2.6(6) . . . 2_656 ?
C6 C7 C8 N3 -164.6(4) . . . . ?
C7 C8 N3 C9 -176.0(3) . . . . ?
C7 C8 N3 Tb1 17.0(5) . . . . ?
C7 C17 O3 Tb1 -121.8(3) 2_656 . . . ?
C7 C17 O3 Tb1 54.3(4) 2_656 . . 2_656 ?
C9 C10 C11 C12 0.3(8) . . . . ?
C9 C14 N4 C15 -160.0(4) . . . . ?
C9 C14 N4 Tb1 30.0(4) . . . . ?
C10 C9 C14 C13 0.1(6) . . . . ?
C10 C9 C14 N4 -179.0(4) . . . . ?
C10 C9 N3 C8 -18.7(6) . . . . ?
C10 C9 N3 Tb1 149.6(4) . . . . ?
C10 C11 C12 C13 -1.3(8) . . . . ?
C11 C12 C13 C14 1.6(7) . . . . ?
C12 C13 C14 C9 -1.0(6) . . . . ?
C12 C13 C14 N4 178.0(4) . . . . ?
C13 C14 N4 C15 21.0(6) . . . . ?
C13 C14 N4 Tb1 -149.0(3) . . . . ?
C14 C9 C10 C11 0.3(7) . . . . ?
C14 C9 N3 C8 163.1(4) . . . . ?
C14 C9 N3 Tb1 -28.6(4) . . . . ?
C15 C16 C17 C7 -177.3(3) . . . 2_656 ?
C15 C16 C17 O3 3.9(5) . . . . ?
C15 C16 C18 C5 178.5(4) . . . 2_656 ?
C16 C15 N4 C14 174.1(3) . . . . ?
C16 C15 N4 Tb1 -16.9(5) . . . . ?
C16 C17 O3 Tb1 -126.9(3) . . . 2_656 ?
C16 C17 O3 Tb1 57.0(4) . . . . ?
C17 C7 C8 N3 21.5(6) 2_656 . . . ?
C17 C16 C18 C5 4.8(6) . . . 2_656 ?
C18 C5 C6 C7 1.6(6) 2_656 . . . ?
C18 C16 C17 C7 -3.7(5) . . . 2_656 ?
C18 C16 C17 O3 177.5(3) . . . . ?
C19 C20 C21 C22 0.6(8) . . . . ?
C19 C24 C25 N2 12.8(7) . . . . ?
C20 C19 C24 C23 4.9(6) . . . . ?
C20 C19 C24 C25 -179.1(4) . . . . ?
C20 C19 O2 Tb1 151.9(4) . . . . ?
C20 C21 C22 C23 1.6(8) . . . . ?
C20 C21 C22 Cl2 -178.1(4) . . . . ?
C21 C22 C23 C24 -0.4(7) . . . . ?
C22 C23 C24 C19 -3.0(6) . . . . ?
C22 C23 C24 C25 -179.2(4) . . . . ?
C23 C24 C25 N2 -171.1(4) . . . . ?
C24 C19 C20 C21 -3.8(7) . . . . ?
C24 C19 O2 Tb1 -29.9(6) . . . . ?
C24 C25 N2 C26 -180.0(4) . . . . ?
C24 C25 N2 Tb1 -6.0(6) . . . . ?
C26 C27 C28 C29 1.5(7) . . . . ?
C26 C31 N1 C32 -153.7(4) . . . . ?
C26 C31 N1 Tb1 30.6(4) . . . . ?
C27 C26 C31 C30 1.3(6) . . . . ?
C27 C26 C31 N1 -179.0(4) . . . . ?
C27 C26 N2 C25 -36.9(6) . . . . ?
C27 C26 N2 Tb1 148.2(3) . . . . ?
C27 C28 C29 C30 0.4(7) . . . . ?
C28 C29 C30 C31 -1.6(7) . . . . ?
C29 C30 C31 C26 0.7(7) . . . . ?
C29 C30 C31 N1 -179.0(4) . . . . ?
C30 C31 N1 C32 26.1(6) . . . . ?
C30 C31 N1 Tb1 -149.7(3) . . . . ?
C31 C26 C27 C28 -2.4(6) . . . . ?
C31 C26 N2 C25 144.0(4) . . . . ?
C31 C26 N2 Tb1 -31.0(4) . . . . ?
C32 C33 C34 C35 175.7(4) . . . . ?
C32 C33 C38 C37 -170.1(4) . . . . ?
C32 C33 C38 O1 8.0(6) . . . . ?
C33 C32 N1 C31 173.9(4) . . . . ?
C33 C32 N1 Tb1 -11.0(6) . . . . ?
C33 C34 C35 C36 -3.8(7) . . . . ?
C33 C34 C35 Cl1 174.5(3) . . . . ?
C33 C38 O1 Tb1 34.4(6) . . . . ?
C34 C33 C38 C37 7.2(6) . . . . ?
C34 C33 C38 O1 -174.8(4) . . . . ?
C34 C35 C36 C37 3.4(7) . . . . ?
C35 C36 C37 C38 2.5(7) . . . . ?
C36 C37 C38 C33 -7.7(7) . . . . ?
C36 C37 C38 O1 174.2(4) . . . . ?
C37 C38 O1 Tb1 -147.6(3) . . . . ?
C38 C33 C34 C35 -1.7(7) . . . . ?
Cl1 C35 C36 C37 -174.9(4) . . . . ?
Cl2 C22 C23 C24 179.3(3) . . . . ?
N1 C32 C33 C34 166.7(4) . . . . ?
N1 C32 C33 C38 -16.0(7) . . . . ?
N2 C26 C27 C28 178.5(4) . . . . ?
N2 C26 C31 C30 -179.6(4) . . . . ?
N2 C26 C31 N1 0.2(5) . . . . ?
N3 C9 C10 C11 -177.9(5) . . . . ?
N3 C9 C14 C13 178.4(3) . . . . ?
N3 C9 C14 N4 -0.7(5) . . . . ?
N4 C15 C16 C17 -23.9(6) . . . . ?
N4 C15 C16 C18 162.6(4) . . . . ?
O2 C19 C20 C21 174.5(5) . . . . ?
O2 C19 C24 C23 -173.4(4) . . . . ?
O2 C19 C24 C25 2.6(6) . . . . ?
